data_7214154
loop_
_publ_author_name
'Tian, Di'
'Xiong, Juan'
'Liang, Xi-chao'
'Deng, Jing'
'Yuan, Liang-jie'
'Chen, Shuo-ping'

_publ_section_title
;
 (AEDPH3)&#x00B7;(8-OQH)&#x00B7;(H2O): a yellow supramolecular plaster
 with ammonia adsorption and ammonia-induced discoloration properties
;
_journal_issue 13
_journal_name_full CrystEngComm
_journal_page_first 2732
_journal_paper_doi 10.1039/c3ce41940a
_journal_volume 16
_journal_year 2014
_chemical_formula_sum 'C11 H18 N2 O8 P2'
_chemical_formula_weight 368.21
_chemical_name_systematic
;
?
;
_space_group_IT_number 14
_symmetry_cell_setting monoclinic
_symmetry_space_group_name_Hall '-P 2ybc'
_symmetry_space_group_name_H-M 'P 1 21/c 1'
_atom_sites_solution_hydrogens geom
_atom_sites_solution_primary direct
_atom_sites_solution_secondary difmap
_audit_creation_method SHELXL-97
_cell_angle_alpha 90.00
_cell_angle_beta 90.202(8)
_cell_angle_gamma 90.00
_cell_formula_units_Z 4
_cell_length_a 14.437(9)
_cell_length_b 17.293(11)
_cell_length_c 5.604(4)
_cell_measurement_reflns_used 3493
_cell_measurement_temperature 273(2)
_cell_measurement_theta_max 28.32
_cell_measurement_theta_min 2.75
_cell_volume 1399.1(16)
_computing_cell_refinement 'Bruker SMART'
_computing_data_collection 'Bruker SMART'
_computing_data_reduction 'Bruker SAINT'
_computing_molecular_graphics 'Bruker SHELXTL'
_computing_publication_material 'Bruker SHELXTL'
_computing_structure_refinement 'SHELXL-97 (Sheldrick, 1997)'
_computing_structure_solution 'SHELXS-97 (Sheldrick, 1990)'
_diffrn_ambient_temperature 273(2)
_diffrn_measured_fraction_theta_full 0.989
_diffrn_measured_fraction_theta_max 0.989
_diffrn_measurement_device_type 'CCD area detector'
_diffrn_measurement_method 'phi and omega scans'
_diffrn_radiation_monochromator graphite
_diffrn_radiation_source 'fine-focus sealed tube'
_diffrn_radiation_type MoK\a
_diffrn_radiation_wavelength 0.71073
_diffrn_reflns_av_R_equivalents 0.0370
_diffrn_reflns_av_sigmaI/netI 0.0520
_diffrn_reflns_limit_h_max 15
_diffrn_reflns_limit_h_min -19
_diffrn_reflns_limit_k_max 22
_diffrn_reflns_limit_k_min -19
_diffrn_reflns_limit_l_max 7
_diffrn_reflns_limit_l_min -7
_diffrn_reflns_number 8741
_diffrn_reflns_theta_full 28.00
_diffrn_reflns_theta_max 28.00
_diffrn_reflns_theta_min 2.36
_exptl_absorpt_coefficient_mu 0.359
_exptl_absorpt_correction_T_max 0.9684
_exptl_absorpt_correction_T_min 0.9187
_exptl_absorpt_correction_type multi-scan
_exptl_absorpt_process_details SADABS
_exptl_crystal_density_diffrn 1.748
_exptl_crystal_density_meas 0
_exptl_crystal_density_method 'not measured'
_exptl_crystal_F_000 768
_exptl_crystal_size_max 0.24
_exptl_crystal_size_mid 0.17
_exptl_crystal_size_min 0.09
_refine_diff_density_max 1.183
_refine_diff_density_min -0.842
_refine_diff_density_rms 0.217
_refine_ls_extinction_coef 0.070(16)
_refine_ls_extinction_expression Fc^*^=kFc[1+0.001xFc^2^\l^3^/sin(2\q)]^-1/4^
_refine_ls_extinction_method SHELXL
_refine_ls_goodness_of_fit_ref 1.378
_refine_ls_hydrogen_treatment mixed
_refine_ls_matrix_type full
_refine_ls_number_parameters 204
_refine_ls_number_reflns 3344
_refine_ls_number_restraints 130
_refine_ls_restrained_S_all 1.394
_refine_ls_R_factor_all 0.1246
_refine_ls_R_factor_gt 0.1117
_refine_ls_shift/su_max 0.001
_refine_ls_shift/su_mean 0.000
_refine_ls_structure_factor_coef Fsqd
_refine_ls_weighting_details 'calc w=1/[\s^2^(Fo^2^)+(0.2000P)^2^+0.0000P] where P=(Fo^2^+2Fc^2^)/3'
_refine_ls_weighting_scheme calc
_refine_ls_wR_factor_gt 0.3106
_refine_ls_wR_factor_ref 0.3306
_reflns_number_gt 2748
_reflns_number_total 3344
_reflns_threshold_expression >2sigma(I)
_cod_data_source_file c3ce41940a.txt
_cod_data_source_block t
_cod_depositor_comments
;
The following automatic conversions were performed:

'_exptl_absorpt_correction_type' value 'Multi-scan' changed to
'multi-scan' according to
/usr/data/users/saulius/crontab/automatic-downloads/current/RSC/lib/dictionaries/cif_core.dic
dictionary named 'cif_core.dic' version 2.4.2 from 2011-04-26.

Automatic conversion script
Id: cif_fix_values 2281 2013-09-26 08:29:07Z andrius 
;
_cod_original_cell_volume 1399.2(15)
_cod_original_sg_symbol_H-M P2(1)/c
_cod_database_code 7214154

loop_
_symmetry_equiv_pos_as_xyz
'x, y, z'
'-x, y+1/2, -z+1/2'
'-x, -y, -z'
'x, -y-1/2, z-1/2'

loop_
_atom_site_label
_atom_site_type_symbol
_atom_site_fract_x
_atom_site_fract_y
_atom_site_fract_z
_atom_site_U_iso_or_equiv
_atom_site_adp_type
_atom_site_occupancy
_atom_site_symmetry_multiplicity
_atom_site_calc_flag
_atom_site_refinement_flags
C1 C 0.1372(4) 0.4034(3) 0.6224(12) 0.0221(12) Uani 1 1 d .
C2 C 0.2082(5) 0.3376(4) 0.5913(16) 0.0333(16) Uani 1 1 d .
H2A H 0.1795 0.2951 0.5092 0.050 Uiso 1 1 calc R
H2B H 0.2294 0.3207 0.7452 0.050 Uiso 1 1 calc R
H2C H 0.2598 0.3560 0.5000 0.050 Uiso 1 1 calc R
C3 C 0.4557(9) 0.6740(6) 0.749(3) 0.125(4) Uani 1 1 d GU
C4 C 0.5319(7) 0.7190(8) 0.811(3) 0.131(4) Uani 1 1 d GU
H4 H 0.5860 0.6955 0.8650 0.157 Uiso 1 1 calc R
C5 C 0.5271(7) 0.7990(8) 0.793(3) 0.124(4) Uani 1 1 d GU
H5 H 0.5781 0.8291 0.8351 0.149 Uiso 1 1 calc R
C6 C 0.4462(9) 0.8342(6) 0.713(3) 0.125(4) Uani 1 1 d GU
H6 H 0.4430 0.8878 0.7014 0.150 Uiso 1 1 calc R
C7 C 0.3700(7) 0.7892(8) 0.651(3) 0.118(3) Uani 1 1 d GDU
C8 C 0.3748(7) 0.7092(8) 0.669(3) 0.115(3) Uani 1 1 d GDU
C9 C 0.2869(14) 0.8273(11) 0.554(4) 0.120(4) Uani 1 1 d DU
H9 H 0.2828 0.8806 0.5362 0.144 Uiso 1 1 calc R
C10 C 0.2134(15) 0.7769(11) 0.490(4) 0.120(4) Uani 1 1 d DU
H10 H 0.1580 0.7981 0.4358 0.144 Uiso 1 1 calc R
C11 C 0.2209(15) 0.7016(12) 0.505(4) 0.119(4) Uani 1 1 d DU
H11 H 0.1700 0.6715 0.4632 0.143 Uiso 1 1 calc R
H2 H 0.302(18) 0.623(7) 0.65(4) 0.17(11) Uiso 1 1 d D
N1 N 0.1065(4) 0.4286(3) 0.3826(11) 0.0275(12) Uani 1 1 d .
H1A H 0.1557 0.4403 0.2946 0.041 Uiso 1 1 calc R
H1B H 0.0703 0.4700 0.3961 0.041 Uiso 1 1 calc R
H1C H 0.0749 0.3905 0.3128 0.041 Uiso 1 1 calc R
N2 N 0.2981(12) 0.6655(10) 0.579(4) 0.123(4) Uani 1 1 d DU
O1 O 0.2277(3) 0.4578(3) 1.0155(11) 0.0384(13) Uani 1 1 d .
O2 O 0.2650(3) 0.5143(3) 0.6071(11) 0.0399(14) Uani 1 1 d .
O3 O 0.1179(3) 0.5500(2) 0.7974(11) 0.0356(12) Uani 1 1 d .
H3A H 0.0906 0.5565 0.9301 0.053 Uiso 1 1 d R
O4 O -0.0343(3) 0.4306(2) 0.8001(10) 0.0291(11) Uani 1 1 d .
O5 O -0.0077(3) 0.3074(2) 0.5839(10) 0.0301(11) Uani 1 1 d .
O6 O 0.0619(4) 0.3253(3) 1.0018(9) 0.0318(11) Uani 1 1 d .
H6A H 0.0692 0.2774 0.9745 0.048 Uiso 1 1 d R
O8 O 0.4554(7) 0.5915(7) 0.729(5) 0.178(10) Uani 1 1 d .
H8 H 0.5088 0.5709 0.7319 0.268 Uiso 1 1 d R
O7 O 0.3931(5) 0.4669(6) 0.273(2) 0.096(3) Uani 1 1 d .
H7B H 0.3429 0.4652 0.1938 0.144 Uiso 1 1 d R
H7A H 0.3956 0.4910 0.4054 0.144 Uiso 1 1 d R
P1 P 0.03339(10) 0.36547(8) 0.7746(3) 0.0225(5) Uani 1 1 d .
P2 P 0.19348(11) 0.48532(9) 0.7781(4) 0.0279(5) Uani 1 1 d .

loop_
_atom_site_aniso_label
_atom_site_aniso_U_11
_atom_site_aniso_U_22
_atom_site_aniso_U_33
_atom_site_aniso_U_23
_atom_site_aniso_U_13
_atom_site_aniso_U_12
C1 0.022(3) 0.016(3) 0.028(3) -0.002(2) 0.002(2) 0.003(2)
C2 0.028(3) 0.020(3) 0.051(5) -0.001(3) 0.000(3) 0.007(2)
C3 0.102(6) 0.112(6) 0.160(7) -0.001(6) -0.009(6) 0.003(5)
C4 0.108(6) 0.125(7) 0.160(7) -0.006(6) -0.003(6) 0.001(6)
C5 0.104(6) 0.117(6) 0.152(7) 0.002(6) 0.001(6) -0.001(6)
C6 0.108(6) 0.112(6) 0.155(7) -0.003(6) -0.002(6) -0.013(6)
C7 0.094(5) 0.102(5) 0.156(6) 0.000(5) -0.001(5) -0.008(5)
C8 0.087(5) 0.102(5) 0.157(6) 0.006(5) -0.004(5) 0.000(5)
C9 0.098(6) 0.112(6) 0.150(7) 0.006(6) -0.004(6) -0.002(6)
C10 0.097(6) 0.114(6) 0.148(7) 0.003(6) 0.000(6) -0.001(6)
C11 0.092(6) 0.113(6) 0.152(7) 0.016(6) 0.000(6) -0.002(6)
N1 0.030(3) 0.018(2) 0.034(3) 0.003(2) 0.005(2) 0.000(2)
N2 0.094(6) 0.112(6) 0.163(7) 0.011(6) -0.005(6) -0.003(5)
O1 0.034(3) 0.047(3) 0.034(3) 0.003(3) 0.000(2) -0.003(2)
O2 0.031(3) 0.039(3) 0.050(4) 0.001(2) 0.011(2) -0.014(2)
O3 0.047(3) 0.020(2) 0.040(3) -0.004(2) 0.005(2) -0.0018(19)
O4 0.030(2) 0.0149(19) 0.042(3) -0.0003(18) 0.008(2) 0.0029(15)
O5 0.031(2) 0.019(2) 0.040(3) -0.0018(19) -0.007(2) 0.0003(18)
O6 0.047(3) 0.0176(19) 0.031(3) 0.0049(19) 0.002(2) -0.0011(18)
O8 0.071(6) 0.084(7) 0.38(3) -0.008(13) -0.052(14) 0.024(5)
O7 0.063(4) 0.108(7) 0.116(9) -0.029(7) -0.006(6) 0.017(4)
P1 0.0240(7) 0.0126(7) 0.0308(9) 0.0001(6) 0.0026(7) 0.0014(5)
P2 0.0282(8) 0.0222(8) 0.0335(10) -0.0023(7) 0.0023(7) -0.0064(5)

loop_
_atom_type_symbol
_atom_type_description
_atom_type_scat_dispersion_real
_atom_type_scat_dispersion_imag
_atom_type_scat_source
C C 0.0033 0.0016 'International Tables Vol C Tables 4.2.6.8 and 6.1.1.4'
H H 0.0000 0.0000 'International Tables Vol C Tables 4.2.6.8 and 6.1.1.4'
N N 0.0061 0.0033 'International Tables Vol C Tables 4.2.6.8 and 6.1.1.4'
O O 0.0106 0.0060 'International Tables Vol C Tables 4.2.6.8 and 6.1.1.4'
P P 0.1023 0.0942 'International Tables Vol C Tables 4.2.6.8 and 6.1.1.4'

loop_
_geom_angle_atom_site_label_1
_geom_angle_atom_site_label_2
_geom_angle_atom_site_label_3
_geom_angle
N1 C1 C2 108.2(5)
N1 C1 P1 106.4(4)
C2 C1 P1 109.3(4)
N1 C1 P2 109.5(4)
C2 C1 P2 109.1(4)
P1 C1 P2 114.2(3)
C1 C2 H2A 109.5
C1 C2 H2B 109.5
H2A C2 H2B 109.5
C1 C2 H2C 109.5
H2A C2 H2C 109.5
H2B C2 H2C 109.5
C4 C3 C8 120.0
C4 C3 O8 125.4(10)
C8 C3 O8 114.0(11)
C3 C4 C5 120.0
C3 C4 H4 120.0
C5 C4 H4 120.0
C6 C5 C4 120.0
C6 C5 H5 120.0
C4 C5 H5 120.0
C7 C6 C5 120.0
C7 C6 H6 120.0
C5 C6 H6 120.0
C6 C7 C8 120.0
C6 C7 C9 119.1(12)
C8 C7 C9 120.8(12)
C7 C8 C3 120.0
C7 C8 N2 117.6(12)
C3 C8 N2 122.1(12)
C10 C9 C7 115.3(16)
C10 C9 H9 122.3
C7 C9 H9 122.3
C11 C10 C9 122(2)
C11 C10 H10 118.9
C9 C10 H10 118.9
C10 C11 N2 123(3)
C10 C11 H11 118.3
N2 C11 H11 118.3
C1 N1 H1A 109.5
C1 N1 H1B 109.5
H1A N1 H1B 109.5
C1 N1 H1C 109.5
H1A N1 H1C 109.5
H1B N1 H1C 109.5
H2 N2 C11 128(10)
H2 N2 C8 105(10)
C11 N2 C8 120.3(18)
H2 N2 H2 0(8)
C11 N2 H2 128(10)
C8 N2 H2 105(10)
P2 O3 H3A 118.7
P1 O6 H6A 109.3
C3 O8 H8 114.4
H7B O7 H7A 120.5
O4 P1 O6 116.2(3)
O4 P1 O5 107.4(3)
O6 P1 O5 112.3(3)
O4 P1 C1 107.9(3)
O6 P1 C1 109.5(3)
O5 P1 C1 102.5(3)
O1 P2 O2 116.7(3)
O1 P2 O3 113.2(3)
O2 P2 O3 106.6(3)
O1 P2 C1 108.6(3)
O2 P2 C1 104.9(3)
O3 P2 C1 105.9(3)

loop_
_geom_bond_atom_site_label_1
_geom_bond_atom_site_label_2
_geom_bond_distance
C1 N1 1.479(9)
C1 C2 1.542(8)
C1 P1 1.848(6)
C1 P2 1.850(7)
C2 H2A 0.9600
C2 H2B 0.9600
C2 H2C 0.9600
C3 C4 1.3900
C3 C8 1.3900
C3 O8 1.432(15)
C4 C5 1.3900
C4 H4 0.9300
C5 C6 1.3900
C5 H5 0.9300
C6 C7 1.3900
C6 H6 0.9300
C7 C8 1.3900
C7 C9 1.47(2)
C8 N2 1.43(2)
C9 C10 1.42(3)
C9 H9 0.9300
C10 C11 1.31(2)
C10 H10 0.9300
C11 N2 1.34(3)
C11 H11 0.9300
N1 H1A 0.8900
N1 H1B 0.8900
N1 H1C 0.8900
N2 H2 0.822(10)
N2 H2 0.822(10)
O1 P2 1.496(6)
O2 P2 1.497(5)
O3 P2 1.567(5)
O3 H3A 0.8503
O4 P1 1.498(4)
O5 P1 1.581(5)
O6 P1 1.507(5)
O6 H6A 0.8500
O8 H8 0.8495
O7 H7B 0.8499
O7 H7A 0.8499

loop_
_geom_hbond_atom_site_label_D
_geom_hbond_atom_site_label_H
_geom_hbond_atom_site_label_A
_geom_hbond_distance_DH
_geom_hbond_distance_HA
_geom_hbond_distance_DA
_geom_hbond_angle_DHA
_geom_hbond_site_symmetry_A
O7 H7A O8 0.85 2.65 3.46(2) 158.2 .
O7 H7A O2 0.85 2.24 2.760(11) 119.6 .
O7 H7B O1 0.85 1.94 2.790(11) 178.2 1_554
O8 H8 O7 0.85 1.56 2.410(12) 177.7 3_666
O3 H3A O4 0.85 1.73 2.584(8) 179.7 3_567
N1 H1C O6 0.89 2.08 2.854(8) 144.3 1_554
N1 H1B O4 0.89 2.11 2.839(7) 139.2 3_566
N1 H1A O1 0.89 1.91 2.753(8) 158.5 1_554
N2 H2 O2 0.822(10) 1.97(16) 2.662(18) 141(24) .

loop_
_geom_torsion_atom_site_label_1
_geom_torsion_atom_site_label_2
_geom_torsion_atom_site_label_3
_geom_torsion_atom_site_label_4
_geom_torsion
C8 C3 C4 C5 0.0
O8 C3 C4 C5 171.1(19)
C3 C4 C5 C6 0.0
C4 C5 C6 C7 0.0
C5 C6 C7 C8 0.0
C5 C6 C7 C9 -176.7(12)
C6 C7 C8 C3 0.0
C9 C7 C8 C3 176.6(12)
C6 C7 C8 N2 -173.5(15)
C9 C7 C8 N2 3.1(14)
C4 C3 C8 C7 0.0
O8 C3 C8 C7 -172.1(16)
C4 C3 C8 N2 173.2(16)
O8 C3 C8 N2 1.1(19)
C6 C7 C9 C10 178.6(14)
C8 C7 C9 C10 1.9(17)
C7 C9 C10 C11 -3(3)
C9 C10 C11 N2 -1(4)
C10 C11 N2 H2 151(23)
C10 C11 N2 C8 6(4)
C7 C8 N2 H2 -159(19)
C3 C8 N2 H2 27(20)
C7 C8 N2 C11 -7(3)
C3 C8 N2 C11 179.3(18)
N1 C1 P1 O4 -63.0(5)
C2 C1 P1 O4 -179.5(5)
P2 C1 P1 O4 57.9(4)
N1 C1 P1 O6 169.6(4)
C2 C1 P1 O6 53.0(5)
P2 C1 P1 O6 -69.5(4)
N1 C1 P1 O5 50.2(4)
C2 C1 P1 O5 -66.4(5)
P2 C1 P1 O5 171.1(3)
N1 C1 P2 O1 -177.5(4)
C2 C1 P2 O1 -59.3(5)
P1 C1 P2 O1 63.3(4)
N1 C1 P2 O2 -52.0(5)
C2 C1 P2 O2 66.1(5)
P1 C1 P2 O2 -171.2(3)
N1 C1 P2 O3 60.6(5)
C2 C1 P2 O3 178.7(5)
P1 C1 P2 O3 -58.6(4)
